data_4329211
loop_
_publ_author_name
'Jian Wang'
'Sheng-Qing Xia'
'Xu-Tang Tao'

_publ_section_title
;
 A5Sn2As6 (A = Sr, Eu). Synthesis, Crystal and Electronic Structure, and
 Thermoelectric Properties
;
_journal_name_full 'Inorganic Chemistry'
_journal_page_first 5771
_journal_page_last 5778
_journal_paper_doi 10.1021/ic300308w
_journal_volume 51
_journal_year 2012
_chemical_formula_sum 'As6 Eu5 Sn2'
_chemical_formula_weight 1446.70
_chemical_name_systematic
; 
 ? 
;
_space_group_IT_number 55
_symmetry_cell_setting orthorhombic
_symmetry_space_group_name_Hall '-P 2 2ab'
_symmetry_space_group_name_H-M 'P b a m'
_atom_sites_solution_primary direct
_atom_sites_solution_secondary difmap
_audit_creation_method SHELXL-97
_cell_angle_alpha 90.00
_cell_angle_beta 90.00
_cell_angle_gamma 90.00
_cell_formula_units_Z 2
_cell_length_a 12.281(5)
_cell_length_b 13.941(5)
_cell_length_c 4.2029(16)
_cell_measurement_reflns_used 878
_cell_measurement_temperature 150(2)
_cell_measurement_theta_max 26.73
_cell_measurement_theta_min 2.21
_cell_volume 719.6(5)
_computing_cell_refinement 'APEX2 Software Suite (Bruker,2005)'
_computing_data_collection 'APEX2 Software Suite (Bruker,2005)'
_computing_data_reduction 'APEX2 Software Suite (Bruker,2005)'
_computing_molecular_graphics 'SHELXTL (Bruker, 1997)'
_computing_publication_material 'SHELXL-97 (Sheldrick, 1997)'
_computing_structure_refinement 'SHELXL-97 (Sheldrick, 1997)'
_computing_structure_solution 'SHELXS-97 (Sheldrick, 1990)'
_diffrn_ambient_temperature 150(2)
_diffrn_measured_fraction_theta_full 1.000
_diffrn_measured_fraction_theta_max 1.000
_diffrn_measurement_device_type 'Bruker APEX2 CCD area-detector diffractometer'
_diffrn_measurement_method '\w scans'
_diffrn_radiation_monochromator graphite
_diffrn_radiation_source 'fine-focus sealed tube'
_diffrn_radiation_type MoK\a
_diffrn_radiation_wavelength 0.71073
_diffrn_reflns_av_R_equivalents 0.0685
_diffrn_reflns_av_sigmaI/netI 0.0368
_diffrn_reflns_limit_h_max 15
_diffrn_reflns_limit_h_min -15
_diffrn_reflns_limit_k_max 17
_diffrn_reflns_limit_k_min -17
_diffrn_reflns_limit_l_max 5
_diffrn_reflns_limit_l_min -5
_diffrn_reflns_number 7643
_diffrn_reflns_theta_full 26.73
_diffrn_reflns_theta_max 26.73
_diffrn_reflns_theta_min 2.21
_diffrn_standards_decay_% 0
_diffrn_standards_interval_count 0
_diffrn_standards_interval_time 0
_diffrn_standards_number 0
_exptl_absorpt_coefficient_mu 38.503
_exptl_absorpt_correction_T_max 0.6994
_exptl_absorpt_correction_T_min 0.2059
_exptl_absorpt_correction_type multi-scan
_exptl_absorpt_process_details 'APEX2 Software Suite (Bruker,2005)'
_exptl_crystal_colour Black
_exptl_crystal_density_diffrn 6.677
_exptl_crystal_description Needle
_exptl_crystal_F_000 1226
_exptl_crystal_size_max 0.06
_exptl_crystal_size_mid 0.02
_exptl_crystal_size_min 0.01
_refine_diff_density_max 1.999
_refine_diff_density_min -1.914
_refine_diff_density_rms 0.447
_refine_ls_extinction_method none
_refine_ls_goodness_of_fit_ref 1.021
_refine_ls_matrix_type full
_refine_ls_number_parameters 41
_refine_ls_number_reflns 878
_refine_ls_number_restraints 0
_refine_ls_restrained_S_all 1.021
_refine_ls_R_factor_all 0.0432
_refine_ls_R_factor_gt 0.0324
_refine_ls_shift/su_max 0.000
_refine_ls_shift/su_mean 0.000
_refine_ls_structure_factor_coef Fsqd
_refine_ls_weighting_details 'calc w=1/[\s^2^(Fo^2^)+(0.0485P)^2^+0.0000P] where P=(Fo^2^+2Fc^2^)/3'
_refine_ls_weighting_scheme calc
_refine_ls_wR_factor_gt 0.0766
_refine_ls_wR_factor_ref 0.0818
_reflns_number_gt 722
_reflns_number_total 878
_reflns_threshold_expression >2sigma(I)
_cod_data_source_file ic300308w_si_002_2.cif
_cod_data_source_block 2
_cod_database_code 4329211

loop_
_symmetry_equiv_pos_as_xyz
'x, y, z'
'-x, -y, z'
'-x+1/2, y+1/2, -z'
'x+1/2, -y+1/2, -z'
'-x, -y, -z'
'x, y, -z'
'x-1/2, -y-1/2, z'
'-x-1/2, y-1/2, z'

loop_
_atom_site_label
_atom_site_type_symbol
_atom_site_fract_x
_atom_site_fract_y
_atom_site_fract_z
_atom_site_U_iso_or_equiv
_atom_site_adp_type
_atom_site_occupancy
_atom_site_symmetry_multiplicity
_atom_site_calc_flag
_atom_site_refinement_flags
Eu1 Eu 0.12295(5) 0.24214(5) 0.0000 0.0126(2) Uani 1 2 d S
Eu2 Eu 0.37082(6) 0.06677(5) 0.0000 0.0137(2) Uani 1 2 d S
Eu3 Eu 0.0000 0.0000 0.0000 0.0126(3) Uani 1 4 d S
Sn1 Sn 0.28704(8) 0.39412(6) 0.5000 0.0119(2) Uani 1 2 d S
As1 As 0.07533(12) 0.39566(10) 0.5000 0.0126(3) Uani 1 2 d S
As2 As 0.17012(13) 0.07820(10) 0.5000 0.0121(3) Uani 1 2 d S
As3 As 0.37085(11) 0.30188(10) 0.0000 0.0126(3) Uani 1 2 d S

loop_
_atom_site_aniso_label
_atom_site_aniso_U_11
_atom_site_aniso_U_22
_atom_site_aniso_U_33
_atom_site_aniso_U_23
_atom_site_aniso_U_13
_atom_site_aniso_U_12
Eu1 0.0148(4) 0.0066(4) 0.0163(4) 0.000 0.000 0.0000(3)
Eu2 0.0154(4) 0.0082(4) 0.0174(4) 0.000 0.000 0.0005(3)
Eu3 0.0153(5) 0.0063(5) 0.0163(5) 0.000 0.000 0.0000(4)
Sn1 0.0148(5) 0.0055(5) 0.0154(5) 0.000 0.000 -0.0005(4)
As1 0.0128(7) 0.0093(7) 0.0157(7) 0.000 0.000 0.0010(6)
As2 0.0158(8) 0.0052(6) 0.0153(7) 0.000 0.000 0.0002(5)
As3 0.0156(8) 0.0063(7) 0.0158(7) 0.000 0.000 -0.0004(5)

loop_
_atom_type_symbol
_atom_type_description
_atom_type_scat_dispersion_real
_atom_type_scat_dispersion_imag
_atom_type_scat_source
As As 0.0499 2.0058 'International Tables Vol C Tables 4.2.6.8 and 6.1.1.4'
Sn Sn -0.6537 1.4246 'International Tables Vol C Tables 4.2.6.8 and 6.1.1.4'
Eu Eu -0.1578 3.6682 'International Tables Vol C Tables 4.2.6.8 and 6.1.1.4'

loop_
_geom_angle_atom_site_label_1
_geom_angle_atom_site_label_2
_geom_angle_atom_site_label_3
_geom_angle
_geom_angle_site_symmetry_1
_geom_angle_site_symmetry_3
As1 Eu1 As1 86.89(5) . 1_554
As1 Eu1 As3 87.05(4) . 7_565
As1 Eu1 As3 87.05(4) 1_554 7_565
As1 Eu1 As3 89.99(4) . .
As1 Eu1 As3 89.99(4) 1_554 .
As3 Eu1 As3 175.91(3) 7_565 .
As1 Eu1 As2 178.10(3) . 1_554
As1 Eu1 As2 94.84(4) 1_554 1_554
As3 Eu1 As2 92.25(4) 7_565 1_554
As3 Eu1 As2 90.80(4) . 1_554
As1 Eu1 As2 94.84(4) . .
As1 Eu1 As2 178.10(3) 1_554 .
As3 Eu1 As2 92.25(4) 7_565 .
As3 Eu1 As2 90.80(4) . .
As2 Eu1 As2 83.42(5) 1_554 .
As1 Eu1 Sn1 45.06(4) . .
As1 Eu1 Sn1 95.53(4) 1_554 .
As3 Eu1 Sn1 131.56(3) 7_565 .
As3 Eu1 Sn1 45.97(2) . .
As2 Eu1 Sn1 135.35(4) 1_554 .
As2 Eu1 Sn1 86.26(4) . .
As1 Eu1 Sn1 95.53(4) . 1_554
As1 Eu1 Sn1 45.06(4) 1_554 1_554
As3 Eu1 Sn1 131.56(3) 7_565 1_554
As3 Eu1 Sn1 45.97(2) . 1_554
As2 Eu1 Sn1 86.26(4) 1_554 1_554
As2 Eu1 Sn1 135.35(4) . 1_554
Sn1 Eu1 Sn1 71.41(3) . 1_554
As1 Eu1 Eu3 124.14(3) . .
As1 Eu1 Eu3 124.14(3) 1_554 .
As3 Eu1 Eu3 54.69(3) 7_565 .
As3 Eu1 Eu3 129.40(3) . .
As2 Eu1 Eu3 54.15(3) 1_554 .
As2 Eu1 Eu3 54.15(3) . .
Sn1 Eu1 Eu3 139.964(18) . .
Sn1 Eu1 Eu3 139.964(18) 1_554 .
As1 Eu1 Eu2 126.00(3) . .
As1 Eu1 Eu2 126.00(3) 1_554 .
As3 Eu1 Eu2 130.02(4) 7_565 .
As3 Eu1 Eu2 54.07(4) . .
As2 Eu1 Eu2 53.41(3) 1_554 .
As2 Eu1 Eu2 53.41(3) . .
Sn1 Eu1 Eu2 86.11(3) . .
Sn1 Eu1 Eu2 86.11(3) 1_554 .
Eu3 Eu1 Eu2 75.33(3) . .
As1 Eu1 Eu2 53.00(3) . 7_565
As1 Eu1 Eu2 53.00(3) 1_554 7_565
As3 Eu1 Eu2 51.92(4) 7_565 7_565
As3 Eu1 Eu2 123.99(4) . 7_565
As2 Eu1 Eu2 127.66(3) 1_554 7_565
As2 Eu1 Eu2 127.66(3) . 7_565
Sn1 Eu1 Eu2 92.32(3) . 7_565
Sn1 Eu1 Eu2 92.32(3) 1_554 7_565
Eu3 Eu1 Eu2 106.61(3) . 7_565
Eu2 Eu1 Eu2 178.06(2) . 7_565
As1 Eu1 Eu1 133.44(2) . 1_554
As1 Eu1 Eu1 46.56(2) 1_554 1_554
As3 Eu1 Eu1 90.0 7_565 1_554
As3 Eu1 Eu1 90.0 . 1_554
As2 Eu1 Eu1 48.29(2) 1_554 1_554
As2 Eu1 Eu1 131.71(2) . 1_554
Sn1 Eu1 Eu1 125.703(16) . 1_554
Sn1 Eu1 Eu1 54.297(16) 1_554 1_554
Eu3 Eu1 Eu1 90.0 . 1_554
Eu2 Eu1 Eu1 90.0 . 1_554
Eu2 Eu1 Eu1 90.0 7_565 1_554
As2 Eu2 As2 80.78(5) 1_554 .
As2 Eu2 As1 76.79(4) 1_554 3_545
As2 Eu2 As1 127.61(4) . 3_545
As2 Eu2 As1 127.61(4) 1_554 3_546
As2 Eu2 As1 76.79(4) . 3_546
As1 Eu2 As1 80.66(5) 3_545 3_546
As2 Eu2 As3 87.19(4) 1_554 .
As2 Eu2 As3 87.19(4) . .
As1 Eu2 As3 137.27(3) 3_545 .
As1 Eu2 As3 137.27(3) 3_546 .
As2 Eu2 As1 168.08(4) 1_554 7_665
As2 Eu2 As1 99.05(4) . 7_665
As1 Eu2 As1 111.83(3) 3_545 7_665
As1 Eu2 As1 63.37(4) 3_546 7_665
As3 Eu2 As1 80.91(3) . 7_665
As2 Eu2 As1 99.05(4) 1_554 7_664
As2 Eu2 As1 168.08(4) . 7_664
As1 Eu2 As1 63.37(4) 3_545 7_664
As1 Eu2 As1 111.83(3) 3_546 7_664
As3 Eu2 As1 80.91(3) . 7_664
As1 Eu2 As1 78.64(5) 7_665 7_664
As2 Eu2 Eu2 132.88(3) 1_554 5_655
As2 Eu2 Eu2 132.88(3) . 5_655
As1 Eu2 Eu2 56.81(3) 3_545 5_655
As1 Eu2 Eu2 56.81(3) 3_546 5_655
As3 Eu2 Eu2 120.39(4) . 5_655
As1 Eu2 Eu2 55.02(3) 7_665 5_655
As1 Eu2 Eu2 55.02(3) 7_664 5_655
As2 Eu2 Sn1 43.37(3) 1_554 3_545
As2 Eu2 Sn1 90.10(4) . 3_545
As1 Eu2 Sn1 43.00(3) 3_545 3_545
As1 Eu2 Sn1 89.79(4) 3_546 3_545
As3 Eu2 Sn1 130.10(3) . 3_545
As1 Eu2 Sn1 148.30(4) 7_665 3_545
As1 Eu2 Sn1 97.95(3) 7_664 3_545
Eu2 Eu2 Sn1 96.98(3) 5_655 3_545
As2 Eu2 Sn1 90.10(4) 1_554 3_546
As2 Eu2 Sn1 43.37(3) . 3_546
As1 Eu2 Sn1 89.79(4) 3_545 3_546
As1 Eu2 Sn1 43.00(3) 3_546 3_546
As3 Eu2 Sn1 130.10(3) . 3_546
As1 Eu2 Sn1 97.95(3) 7_665 3_546
As1 Eu2 Sn1 148.30(4) 7_664 3_546
Eu2 Eu2 Sn1 96.98(3) 5_655 3_546
Sn1 Eu2 Sn1 68.43(3) 3_545 3_546
As2 Eu2 Eu1 51.44(3) 1_554 .
As2 Eu2 Eu1 51.44(3) . .
As1 Eu2 Eu1 128.23(3) 3_545 .
As1 Eu2 Eu1 128.23(3) 3_546 .
As3 Eu2 Eu1 51.24(3) . .
As1 Eu2 Eu1 119.44(3) 7_665 .
As1 Eu2 Eu1 119.44(3) 7_664 .
Eu2 Eu2 Eu1 171.63(3) 5_655 .
Sn1 Eu2 Eu1 89.93(3) 3_545 .
Sn1 Eu2 Eu1 89.93(3) 3_546 .
As2 Eu2 Eu1 122.96(3) 1_554 7_665
As2 Eu2 Eu1 122.96(3) . 7_665
As1 Eu2 Eu1 108.95(4) 3_545 7_665
As1 Eu2 Eu1 108.95(4) 3_546 7_665
As3 Eu2 Eu1 49.29(3) . 7_665
As1 Eu2 Eu1 47.38(3) 7_665 7_665
As1 Eu2 Eu1 47.38(3) 7_664 7_665
Eu2 Eu2 Eu1 71.11(4) 5_655 7_665
Sn1 Eu2 Eu1 144.415(17) 3_545 7_665
Sn1 Eu2 Eu1 144.415(17) 3_546 7_665
Eu1 Eu2 Eu1 100.52(3) . 7_665
As2 Eu3 As2 180.00(6) 5 .
As2 Eu3 As2 83.45(5) 5 5_556
As2 Eu3 As2 96.55(5) . 5_556
As2 Eu3 As2 96.55(5) 5 1_554
As2 Eu3 As2 83.45(5) . 1_554
As2 Eu3 As2 180.00(6) 5_556 1_554
As2 Eu3 As3 88.28(4) 5 7_565
As2 Eu3 As3 91.72(4) . 7_565
As2 Eu3 As3 88.28(4) 5_556 7_565
As2 Eu3 As3 91.72(4) 1_554 7_565
As2 Eu3 As3 91.72(4) 5 3_545
As2 Eu3 As3 88.28(4) . 3_545
As2 Eu3 As3 91.72(4) 5_556 3_545
As2 Eu3 As3 88.28(4) 1_554 3_545
As3 Eu3 As3 180.00(4) 7_565 3_545
As2 Eu3 Sn1 44.39(3) 5 7_564
As2 Eu3 Sn1 135.61(3) . 7_564
As2 Eu3 Sn1 92.78(4) 5_556 7_564
As2 Eu3 Sn1 87.22(4) 1_554 7_564
As3 Eu3 Sn1 45.21(2) 7_565 7_564
As3 Eu3 Sn1 134.79(2) 3_545 7_564
As2 Eu3 Sn1 135.61(3) 5 3_546
As2 Eu3 Sn1 44.39(3) . 3_546
As2 Eu3 Sn1 87.22(4) 5_556 3_546
As2 Eu3 Sn1 92.78(4) 1_554 3_546
As3 Eu3 Sn1 134.79(2) 7_565 3_546
As3 Eu3 Sn1 45.21(2) 3_545 3_546
Sn1 Eu3 Sn1 180.00(3) 7_564 3_546
As2 Eu3 Sn1 87.22(4) 5 3_545
As2 Eu3 Sn1 92.78(4) . 3_545
As2 Eu3 Sn1 135.61(3) 5_556 3_545
As2 Eu3 Sn1 44.39(3) 1_554 3_545
As3 Eu3 Sn1 134.79(2) 7_565 3_545
As3 Eu3 Sn1 45.21(2) 3_545 3_545
Sn1 Eu3 Sn1 110.04(3) 7_564 3_545
Sn1 Eu3 Sn1 69.96(3) 3_546 3_545
As2 Eu3 Sn1 92.78(4) 5 7_565
As2 Eu3 Sn1 87.22(4) . 7_565
As2 Eu3 Sn1 44.39(3) 5_556 7_565
As2 Eu3 Sn1 135.61(3) 1_554 7_565
As3 Eu3 Sn1 45.21(2) 7_565 7_565
As3 Eu3 Sn1 134.79(2) 3_545 7_565
Sn1 Eu3 Sn1 69.96(3) 7_564 7_565
Sn1 Eu3 Sn1 110.04(3) 3_546 7_565
Sn1 Eu3 Sn1 180.00(2) 3_545 7_565
As2 Eu3 Eu1 125.83(2) 5 .
As2 Eu3 Eu1 54.17(2) . .
As2 Eu3 Eu1 125.83(2) 5_556 .
As2 Eu3 Eu1 54.17(2) 1_554 .
As3 Eu3 Eu1 53.97(4) 7_565 .
As3 Eu3 Eu1 126.03(4) 3_545 .
Sn1 Eu3 Eu1 85.63(3) 7_564 .
Sn1 Eu3 Eu1 94.37(3) 3_546 .
Sn1 Eu3 Eu1 94.37(3) 3_545 .
Sn1 Eu3 Eu1 85.63(3) 7_565 .
As2 Eu3 Eu1 54.17(2) 5 5
As2 Eu3 Eu1 125.83(2) . 5
As2 Eu3 Eu1 54.17(2) 5_556 5
As2 Eu3 Eu1 125.83(2) 1_554 5
As3 Eu3 Eu1 126.03(4) 7_565 5
As3 Eu3 Eu1 53.97(4) 3_545 5
Sn1 Eu3 Eu1 94.37(3) 7_564 5
Sn1 Eu3 Eu1 85.63(3) 3_546 5
Sn1 Eu3 Eu1 85.63(3) 3_545 5
Sn1 Eu3 Eu1 94.37(3) 7_565 5
Eu1 Eu3 Eu1 180.000(9) . 5
As1 Sn1 As2 101.11(5) . 3_556
As1 Sn1 As3 112.92(4) . .
As2 Sn1 As3 113.23(4) 3_556 .
As1 Sn1 As3 112.92(4) . 1_556
As2 Sn1 As3 113.23(4) 3_556 1_556
As3 Sn1 As3 103.82(6) . 1_556
As1 Sn1 Eu1 56.31(3) . .
As2 Sn1 Eu1 133.54(3) 3_556 .
As3 Sn1 Eu1 58.20(4) . .
As3 Sn1 Eu1 113.06(5) 1_556 .
As1 Sn1 Eu1 56.31(3) . 1_556
As2 Sn1 Eu1 133.54(3) 3_556 1_556
As3 Sn1 Eu1 113.06(5) . 1_556
As3 Sn1 Eu1 58.20(4) 1_556 1_556
Eu1 Sn1 Eu1 71.41(3) . 1_556
As1 Sn1 Eu3 135.25(3) . 3_556
As2 Sn1 Eu3 57.46(3) 3_556 3_556
As3 Sn1 Eu3 111.72(5) . 3_556
As3 Sn1 Eu3 57.83(4) 1_556 3_556
Eu1 Sn1 Eu3 166.13(3) . 3_556
Eu1 Sn1 Eu3 107.56(3) 1_556 3_556
As1 Sn1 Eu3 135.25(3) . 3
As2 Sn1 Eu3 57.46(3) 3_556 3
As3 Sn1 Eu3 57.83(4) . 3
As3 Sn1 Eu3 111.72(5) 1_556 3
Eu1 Sn1 Eu3 107.56(3) . 3
Eu1 Sn1 Eu3 166.13(3) 1_556 3
Eu3 Sn1 Eu3 69.96(3) 3_556 3
As1 Sn1 Eu2 58.40(3) . 3_556
As2 Sn1 Eu2 58.22(3) 3_556 3_556
As3 Sn1 Eu2 162.30(3) . 3_556
As3 Sn1 Eu2 93.88(4) 1_556 3_556
Eu1 Sn1 Eu2 114.63(4) . 3_556
Eu1 Sn1 Eu2 76.14(3) 1_556 3_556
Eu3 Sn1 Eu2 77.79(3) 3_556 3_556
Eu3 Sn1 Eu2 115.67(3) 3 3_556
As1 Sn1 Eu2 58.40(3) . 3
As2 Sn1 Eu2 58.22(3) 3_556 3
As3 Sn1 Eu2 93.88(4) . 3
As3 Sn1 Eu2 162.30(3) 1_556 3
Eu1 Sn1 Eu2 76.14(3) . 3
Eu1 Sn1 Eu2 114.63(4) 1_556 3
Eu3 Sn1 Eu2 115.67(3) 3_556 3
Eu3 Sn1 Eu2 77.79(3) 3 3
Eu2 Sn1 Eu2 68.43(3) 3_556 3
Sn1 As1 Eu1 78.63(4) . .
Sn1 As1 Eu1 78.63(4) . 1_556
Eu1 As1 Eu1 86.89(5) . 1_556
Sn1 As1 Eu2 78.60(4) . 3_556
Eu1 As1 Eu2 157.01(6) . 3_556
Eu1 As1 Eu2 91.75(3) 1_556 3_556
Sn1 As1 Eu2 78.60(4) . 3
Eu1 As1 Eu2 91.75(3) . 3
Eu1 As1 Eu2 157.01(6) 1_556 3
Eu2 As1 Eu2 80.66(5) 3_556 3
Sn1 As1 Eu2 139.34(3) . 7_565
Eu1 As1 Eu2 79.62(3) . 7_565
Eu1 As1 Eu2 133.73(5) 1_556 7_565
Eu2 As1 Eu2 116.63(4) 3_556 7_565
Eu2 As1 Eu2 68.17(3) 3 7_565
Sn1 As1 Eu2 139.34(3) . 7_566
Eu1 As1 Eu2 133.73(5) . 7_566
Eu1 As1 Eu2 79.62(3) 1_556 7_566
Eu2 As1 Eu2 68.17(3) 3_556 7_566
Eu2 As1 Eu2 116.63(4) 3 7_566
Eu2 As1 Eu2 78.64(5) 7_565 7_566
Sn1 As2 Eu3 78.15(4) 3_546 .
Sn1 As2 Eu3 78.15(4) 3_546 1_556
Eu3 As2 Eu3 83.45(5) . 1_556
Sn1 As2 Eu1 138.22(2) 3_546 1_556
Eu3 As2 Eu1 124.84(5) . 1_556
Eu3 As2 Eu1 71.68(3) 1_556 1_556
Sn1 As2 Eu1 138.22(2) 3_546 .
Eu3 As2 Eu1 71.68(3) . .
Eu3 As2 Eu1 124.84(5) 1_556 .
Eu1 As2 Eu1 83.42(5) 1_556 .
Sn1 As2 Eu2 78.41(4) 3_546 1_556
Eu3 As2 Eu2 156.52(5) . 1_556
Eu3 As2 Eu2 93.13(3) 1_556 1_556
Eu1 As2 Eu2 75.16(3) 1_556 1_556
Eu1 As2 Eu2 127.31(5) . 1_556
Sn1 As2 Eu2 78.41(4) 3_546 .
Eu3 As2 Eu2 93.13(3) . .
Eu3 As2 Eu2 156.52(5) 1_556 .
Eu1 As2 Eu2 127.31(5) 1_556 .
Eu1 As2 Eu2 75.16(3) . .
Eu2 As2 Eu2 80.78(5) 1_556 .
Sn1 As3 Sn1 103.82(6) . 1_554
Sn1 As3 Eu1 118.15(4) . 7_665
Sn1 As3 Eu1 118.15(4) 1_554 7_665
Sn1 As3 Eu1 75.83(4) . .
Sn1 As3 Eu1 75.83(4) 1_554 .
Eu1 As3 Eu1 153.49(5) 7_665 .
Sn1 As3 Eu3 76.96(4) . 3
Sn1 As3 Eu3 76.96(4) 1_554 3
Eu1 As3 Eu3 71.35(4) 7_665 3
Eu1 As3 Eu3 135.17(5) . 3
Sn1 As3 Eu2 118.79(4) . .
Sn1 As3 Eu2 118.79(4) 1_554 .
Eu1 As3 Eu2 78.79(4) 7_665 .
Eu1 As3 Eu2 74.69(4) . .
Eu3 As3 Eu2 150.14(5) 3 .

loop_
_geom_bond_atom_site_label_1
_geom_bond_atom_site_label_2
_geom_bond_distance
_geom_bond_site_symmetry_2
Eu1 As1 3.0560(14) .
Eu1 As1 3.0560(14) 1_554
Eu1 As3 3.1564(19) 7_565
Eu1 As3 3.1565(19) .
Eu1 As2 3.1584(14) 1_554
Eu1 As2 3.1584(14) .
Eu1 Sn1 3.6009(12) .
Eu1 Sn1 3.6009(12) 1_554
Eu1 Eu3 3.6981(13) .
Eu1 Eu2 3.9045(14) .
Eu1 Eu2 4.0849(15) 7_565
Eu1 Eu1 4.2029(16) 1_554
Eu2 As2 3.2430(15) 1_554
Eu2 As2 3.2430(15) .
Eu2 As1 3.2471(14) 3_545
Eu2 As1 3.2471(14) 3_546
Eu2 As3 3.278(2) .
Eu2 As1 3.3165(15) 7_665
Eu2 As1 3.3165(15) 7_664
Eu2 Eu2 3.6788(18) 5_655
Eu2 Sn1 3.7374(12) 3_545
Eu2 Sn1 3.7374(12) 3_546
Eu2 Eu1 4.0849(15) 7_665
Eu3 As2 3.1575(14) 5
Eu3 As2 3.1575(14) .
Eu3 As2 3.1575(14) 5_556
Eu3 As2 3.1575(14) 1_554
Eu3 As3 3.1851(17) 7_565
Eu3 As3 3.1851(17) 3_545
Eu3 Sn1 3.6655(12) 7_564
Eu3 Sn1 3.6655(12) 3_546
Eu3 Sn1 3.6655(12) 3_545
Eu3 Sn1 3.6655(12) 7_565
Eu3 Eu1 3.6981(13) 5
Sn1 As1 2.600(2) .
Sn1 As2 2.6198(19) 3_556
Sn1 As3 2.6701(12) .
Sn1 As3 2.6701(12) 1_556
Sn1 Eu1 3.6009(12) 1_556
Sn1 Eu3 3.6655(12) 3_556
Sn1 Eu3 3.6655(12) 3
Sn1 Eu2 3.7374(12) 3_556
Sn1 Eu2 3.7374(12) 3
As1 Eu1 3.0560(14) 1_556
As1 Eu2 3.2471(14) 3_556
As1 Eu2 3.2471(14) 3
As1 Eu2 3.3165(15) 7_565
As1 Eu2 3.3165(15) 7_566
As2 Sn1 2.6198(19) 3_546
As2 Eu3 3.1575(14) 1_556
As2 Eu1 3.1584(14) 1_556
As2 Eu2 3.2430(15) 1_556
As3 Sn1 2.6701(12) 1_554
As3 Eu1 3.1564(19) 7_665
As3 Eu3 3.1851(17) 3
